data_2234290
loop_
_publ_author_name
'Kang, Sung Kwon'
'Cho, Nam Sook'
'Jang, Siyoung'

_publ_section_title
;
 5-Amino-1,3,4-thiadiazol-2(3<i>H</i>)-one
;
_journal_coeditor_code IS5096
_journal_issue 4
_journal_name_full 'Acta Crystallographica Section E'
_journal_page_first o1198
_journal_paper_doi 10.1107/S1600536812012433
_journal_volume 68
_journal_year 2012
_chemical_formula_iupac 'C2 H3 N3 O S'
_chemical_formula_moiety 'C2 H3 N3 O S'
_chemical_formula_sum 'C2 H3 N3 O S'
_chemical_formula_weight 117.13
_chemical_name_systematic
;
5-Amino-1,3,4-thiadiazol-2(3<i>H</i>)-one
;
_space_group_IT_number 2
_symmetry_cell_setting triclinic
_symmetry_space_group_name_Hall '-P 1'
_symmetry_space_group_name_H-M 'P -1'
_atom_sites_solution_hydrogens geom
_atom_sites_solution_primary direct
_atom_sites_solution_secondary difmap
_audit_creation_method 'WinGX routine CIF_UPDATE'
_cell_angle_alpha 63.721(3)
_cell_angle_beta 73.122(2)
_cell_angle_gamma 76.737(2)
_cell_formula_units_Z 6
_cell_length_a 7.2860(2)
_cell_length_b 10.2982(3)
_cell_length_c 10.7727(3)
_cell_measurement_reflns_used 5437
_cell_measurement_temperature 296(2)
_cell_measurement_theta_max 26.09
_cell_measurement_theta_min 2.22
_cell_volume 688.74(4)
_computing_cell_refinement 'SAINT (Bruker, 2002)'
_computing_data_collection 'SMART (Bruker, 2002)'
_computing_data_reduction 'SAINT (Bruker, 2002)'
_computing_molecular_graphics 'ORTEP-3 (Farrugia, 1997)'
_computing_publication_material 'WinGX (Farrugia, 1999)'
_computing_structure_refinement 'SHELXL97 (Sheldrick, 2008)'
_computing_structure_solution 'SHELXS97 (Sheldrick, 2008)'
_diffrn_ambient_temperature 296(2)
_diffrn_measured_fraction_theta_full 0.998
_diffrn_measured_fraction_theta_max 0.998
_diffrn_measurement_device_type 'Bruker SMART CCD area-detector'
_diffrn_measurement_method '\f and \w scans'
_diffrn_radiation_monochromator graphite
_diffrn_radiation_type MoK\a
_diffrn_radiation_wavelength 0.71073
_diffrn_reflns_av_R_equivalents 0.0549
_diffrn_reflns_limit_h_max 9
_diffrn_reflns_limit_h_min -9
_diffrn_reflns_limit_k_max 13
_diffrn_reflns_limit_k_min -13
_diffrn_reflns_limit_l_max 14
_diffrn_reflns_limit_l_min -14
_diffrn_reflns_number 23857
_diffrn_reflns_theta_full 28.33
_diffrn_reflns_theta_max 28.33
_diffrn_reflns_theta_min 2.16
_exptl_absorpt_coefficient_mu 0.565
_exptl_absorpt_correction_T_max 0.97
_exptl_absorpt_correction_T_min 0.93
_exptl_absorpt_correction_type multi-scan
_exptl_absorpt_process_details '(SADABS; Bruker, 2002)'
_exptl_crystal_colour colourless
_exptl_crystal_density_diffrn 1.694
_exptl_crystal_density_method 'not measured'
_exptl_crystal_description block
_exptl_crystal_F_000 360
_exptl_crystal_size_max 0.15
_exptl_crystal_size_mid 0.1
_exptl_crystal_size_min 0.05
_refine_diff_density_max 0.298
_refine_diff_density_min -0.255
_refine_ls_extinction_method none
_refine_ls_goodness_of_fit_ref 0.941
_refine_ls_hydrogen_treatment refall
_refine_ls_matrix_type full
_refine_ls_number_parameters 226
_refine_ls_number_reflns 3433
_refine_ls_number_restraints 0
_refine_ls_restrained_S_all 0.941
_refine_ls_R_factor_all 0.0467
_refine_ls_R_factor_gt 0.0309
_refine_ls_shift/su_max 0
_refine_ls_shift/su_mean 0
_refine_ls_structure_factor_coef Fsqd
_refine_ls_weighting_details 'calc w=1/[\s^2^(Fo^2^)+(0.0423P)^2^] where P=(Fo^2^+2Fc^2^)/3'
_refine_ls_weighting_scheme calc
_refine_ls_wR_factor_ref 0.0795
_reflns_number_gt 2526
_reflns_number_total 3433
_reflns_threshold_expression I>2\s(I)
_cod_data_source_file is5096.cif
_cod_data_source_block I
_cod_original_cell_volume 688.74(3)
_cod_database_code 2234290
_cod_database_fobs_code 2234290

loop_
_symmetry_equiv_pos_as_xyz
'x, y, z'
'-x, -y, -z'

loop_
_atom_site_type_symbol
_atom_site_label
_atom_site_fract_x
_atom_site_fract_y
_atom_site_fract_z
_atom_site_U_iso_or_equiv
_atom_site_adp_type
_atom_site_calc_flag
_atom_site_occupancy
S S1 0.86165(6) -0.07773(5) -0.06572(4) 0.03647(13) Uani d 1
C C2 0.7587(2) 0.10880(18) -0.13554(16) 0.0339(4) Uani d 1
N N3 0.6466(2) 0.13649(15) -0.02585(14) 0.0329(3) Uani d 1
H H3 0.580(3) 0.219(2) -0.0362(19) 0.044(5) Uiso d 1
N N4 0.62764(19) 0.02538(14) 0.10886(13) 0.0303(3) Uani d 1
C C5 0.7333(2) -0.09181(17) 0.10313(16) 0.0289(3) Uani d 1
O O6 0.7853(2) 0.19397(15) -0.26078(12) 0.0517(4) Uani d 1
N N7 0.7416(3) -0.21857(17) 0.21825(17) 0.0472(4) Uani d 1
H H7A 0.825(3) -0.291(3) 0.210(2) 0.072(7) Uiso d 1
H H7B 0.672(3) -0.224(2) 0.297(2) 0.052(6) Uiso d 1
S S8 0.15828(7) 0.02436(5) 0.59226(4) 0.03889(13) Uani d 1
C C9 0.3260(2) -0.05097(18) 0.47618(16) 0.0338(4) Uani d 1
N N10 0.3484(2) 0.05559(15) 0.34594(14) 0.0353(3) Uani d 1
H H10 0.439(3) 0.047(2) 0.262(2) 0.065(6) Uiso d 1
N N11 0.2481(2) 0.19183(14) 0.32756(13) 0.0354(3) Uani d 1
C C12 0.1437(2) 0.19073(18) 0.44702(16) 0.0348(4) Uani d 1
O O13 0.40594(19) -0.17651(13) 0.51031(13) 0.0485(3) Uani d 1
N N14 0.0375(3) 0.3114(2) 0.4619(2) 0.0592(5) Uani d 1
H H14A -0.048(3) 0.297(2) 0.536(3) 0.070(7) Uiso d 1
H H14B 0.019(3) 0.387(2) 0.386(2) 0.050(6) Uiso d 1
S S15 0.23799(7) 0.66689(5) -0.15169(5) 0.04302(14) Uani d 1
C C16 0.1723(2) 0.55543(18) 0.03347(17) 0.0363(4) Uani d 1
N N17 0.2688(2) 0.42407(15) 0.05437(15) 0.0353(3) Uani d 1
H H17 0.262(3) 0.352(2) 0.138(2) 0.053(6) Uiso d 1
N N18 0.3933(2) 0.40035(14) -0.06009(13) 0.0354(3) Uani d 1
C C19 0.3895(2) 0.51734(17) -0.17336(17) 0.0356(4) Uani d 1
O O20 0.0594(2) 0.59341(14) 0.12439(14) 0.0537(4) Uani d 1
N N21 0.4930(3) 0.5249(2) -0.30232(18) 0.0651(6) Uani d 1
H H21A 0.492(4) 0.606(3) -0.363(3) 0.081(8) Uiso d 1
H H21B 0.566(3) 0.455(3) -0.304(2) 0.071(8) Uiso d 1

loop_
_atom_site_aniso_label
_atom_site_aniso_U_11
_atom_site_aniso_U_22
_atom_site_aniso_U_33
_atom_site_aniso_U_12
_atom_site_aniso_U_13
_atom_site_aniso_U_23
S1 0.0365(2) 0.0374(2) 0.0315(2) 0.00386(18) 0.00096(17) -0.01947(18)
C2 0.0319(9) 0.0371(9) 0.0289(8) -0.0040(7) -0.0003(7) -0.0139(7)
N3 0.0386(8) 0.0250(7) 0.0254(6) 0.0032(6) -0.0008(6) -0.0089(6)
N4 0.0345(7) 0.0262(7) 0.0233(6) 0.0000(6) -0.0004(5) -0.0091(5)
C5 0.0290(8) 0.0292(8) 0.0274(7) -0.0007(7) -0.0024(6) -0.0139(7)
O6 0.0631(9) 0.0485(8) 0.0246(6) -0.0049(7) 0.0027(6) -0.0064(6)
N7 0.0625(12) 0.0306(9) 0.0324(8) 0.0104(8) -0.0046(8) -0.0096(7)
S8 0.0458(3) 0.0368(2) 0.02102(19) -0.00454(19) 0.00086(17) -0.00531(17)
C9 0.0375(9) 0.0317(9) 0.0270(8) -0.0028(7) -0.0059(7) -0.0084(7)
N10 0.0412(8) 0.0293(7) 0.0241(6) 0.0039(6) -0.0013(6) -0.0080(6)
N11 0.0412(8) 0.0276(7) 0.0224(6) 0.0029(6) 0.0011(6) -0.0052(6)
C12 0.0366(9) 0.0310(9) 0.0261(8) -0.0022(7) 0.0009(7) -0.0078(7)
O13 0.0601(9) 0.0290(7) 0.0423(7) 0.0049(6) -0.0128(6) -0.0056(6)
N14 0.0692(13) 0.0386(10) 0.0393(10) 0.0088(9) 0.0126(9) -0.0111(8)
S15 0.0533(3) 0.0232(2) 0.0365(2) 0.00734(19) -0.0052(2) -0.00628(18)
C16 0.0386(10) 0.0298(9) 0.0342(9) 0.0008(7) -0.0040(7) -0.0121(7)
N17 0.0417(9) 0.0258(7) 0.0255(7) 0.0029(6) -0.0009(6) -0.0061(6)
N18 0.0423(8) 0.0241(7) 0.0267(7) 0.0036(6) 0.0006(6) -0.0074(6)
C19 0.0428(10) 0.0240(8) 0.0305(8) 0.0000(7) -0.0020(7) -0.0083(7)
O20 0.0561(9) 0.0453(8) 0.0474(7) 0.0072(6) 0.0046(6) -0.0238(6)
N21 0.0938(16) 0.0328(10) 0.0314(9) 0.0067(10) 0.0134(9) -0.0036(8)

loop_
_atom_type_symbol
_atom_type_description
_atom_type_scat_dispersion_real
_atom_type_scat_dispersion_imag
_atom_type_scat_source
C C 0.0033 0.0016 'International Tables Vol C Tables 4.2.6.8 and 6.1.1.4'
H H 0 0 'International Tables Vol C Tables 4.2.6.8 and 6.1.1.4'
N N 0.0061 0.0033 'International Tables Vol C Tables 4.2.6.8 and 6.1.1.4'
O O 0.0106 0.006 'International Tables Vol C Tables 4.2.6.8 and 6.1.1.4'
S S 0.1246 0.1234 'International Tables Vol C Tables 4.2.6.8 and 6.1.1.4'

loop_
_geom_angle_atom_site_label_1
_geom_angle_atom_site_label_2
_geom_angle_atom_site_label_3
_geom_angle
C5 S1 C2 88.70(7)
O6 C2 N3 126.79(16)
O6 C2 S1 126.30(13)
N3 C2 S1 106.90(12)
C2 N3 N4 119.16(14)
C2 N3 H3 122.2(13)
N4 N3 H3 118.5(13)
C5 N4 N3 109.74(12)
N4 C5 N7 122.96(15)
N4 C5 S1 115.48(12)
N7 C5 S1 121.54(12)
C5 N7 H7A 118.8(15)
C5 N7 H7B 119.4(14)
H7A N7 H7B 122(2)
C12 S8 C9 88.73(7)
O13 C9 N10 126.70(16)
O13 C9 S8 126.29(13)
N10 C9 S8 107.01(12)
C9 N10 N11 118.72(13)
C9 N10 H10 125.0(12)
N11 N10 H10 116.1(12)
C12 N11 N10 110.16(13)
N11 C12 N14 123.00(15)
N11 C12 S8 115.37(12)
N14 C12 S8 121.53(13)
C12 N14 H14A 116.1(16)
C12 N14 H14B 117.8(13)
H14A N14 H14B 118(2)
C19 S15 C16 88.49(8)
O20 C16 N17 126.47(16)
O20 C16 S15 126.48(13)
N17 C16 S15 107.05(12)
C16 N17 N18 119.02(14)
C16 N17 H17 122.9(13)
N18 N17 H17 118.0(13)
C19 N18 N17 109.75(13)
N18 C19 N21 122.74(16)
N18 C19 S15 115.68(12)
N21 C19 S15 121.57(13)
C19 N21 H21A 113.9(17)
C19 N21 H21B 116.2(17)
H21A N21 H21B 128(2)

loop_
_geom_bond_atom_site_label_1
_geom_bond_atom_site_label_2
_geom_bond_distance
S1 C5 1.7449(15)
S1 C2 1.7905(17)
C2 O6 1.2270(19)
C2 N3 1.333(2)
N3 N4 1.3857(18)
N3 H3 0.854(19)
N4 C5 1.2905(19)
C5 N7 1.349(2)
N7 H7A 0.87(2)
N7 H7B 0.84(2)
S8 C12 1.7419(16)
S8 C9 1.7874(17)
C9 O13 1.2264(19)
C9 N10 1.336(2)
N10 N11 1.3817(18)
N10 H10 0.98(2)
N11 C12 1.2874(19)
C12 N14 1.354(2)
N14 H14A 0.83(2)
N14 H14B 0.86(2)
S15 C19 1.7419(17)
S15 C16 1.7876(17)
C16 O20 1.2298(19)
C16 N17 1.327(2)
N17 N18 1.3853(18)
N17 H17 0.88(2)
N18 C19 1.2821(19)
C19 N21 1.352(2)
N21 H21A 0.80(3)
N21 H21B 0.79(2)

loop_
_geom_hbond_atom_site_label_D
_geom_hbond_atom_site_label_H
_geom_hbond_atom_site_label_A
_geom_hbond_site_symmetry_A
_geom_hbond_distance_DH
_geom_hbond_distance_HA
_geom_hbond_distance_DA
_geom_hbond_angle_DHA
N3 H3 N18 . 0.854(19) 2.004(19) 2.8516(19) 171.9(18)
N7 H7A O20 1_645 0.87(2) 2.07(2) 2.907(2) 160(2)
N10 H10 N4 . 0.98(2) 1.88(2) 2.8558(19) 175.7(18)
N14 H14A O6 1_456 0.83(2) 2.10(2) 2.897(2) 162(2)
N17 H17 N11 . 0.88(2) 1.97(2) 2.8424(18) 179(4)
N21 H21A O13 1_564 0.80(3) 2.10(3) 2.878(2) 163(2)

loop_
_cod_related_entry_id
_cod_related_entry_database
_cod_related_entry_code
1 ChemSpider 312176
